data_4126968
loop_
_publ_author_name
'Li, Si'
'Du, Xiang-Sha'
'Li, Bing'
'Wang, Jia-Yin'
'Li, Guo-Ping'
'Gao, Guang-Gang'
'Zang, Shuang-Quan'

_publ_section_title
;
 Atom-precise Modification of Silver(I) Thiolate Cluster by Shell Ligand
 Substitution: A New Approach to Generation of Cluster Functionality and
 Chirality.
;
_journal_name_full 'Journal of the American Chemical Society'
_journal_paper_doi 10.1021/jacs.7b12136
_journal_year 2017
_chemical_formula_sum 'C57 H124 Ag20 N12 O31 S10'
_chemical_formula_weight 3951.67
_chemical_name_systematic
;
 ?
;
_space_group_crystal_system monoclinic
_space_group_IT_number 15
_space_group_name_Hall '-I 2ya'
_space_group_name_H-M_alt 'I 1 2/a 1'
_symmetry_space_group_name_Hall '-I 2ya'
_symmetry_space_group_name_H-M 'I 1 2/a 1'
_atom_sites_solution_hydrogens mixed
_audit_creation_method SHELXL-2013
_cell_angle_alpha 90
_cell_angle_beta 108.5528(11)
_cell_angle_gamma 90
_cell_formula_units_Z 4
_cell_length_a 24.3829(2)
_cell_length_b 16.30723(14)
_cell_length_c 31.0829(3)
_cell_measurement_reflns_used 14140
_cell_measurement_temperature 200.00(10)
_cell_measurement_theta_max 72.1970
_cell_measurement_theta_min 2.7860
_cell_volume 11716.81(19)
_computing_cell_refinement 'CrysAlisPro 1.171.39.27b (Rigaku OD, 2015)'
_computing_data_collection 'CrysAlisPro 1.171.39.27b (Rigaku OD, 2015)'
_computing_data_reduction 'CrysAlisPro 1.171.39.27b (Rigaku OD, 2015)'
_computing_structure_refinement 'SHELXL-2013 (Sheldrick, 2013)'
_diffrn_ambient_temperature 200.00(10)
_diffrn_measured_fraction_theta_full 0.819
_diffrn_measured_fraction_theta_max 0.995
_diffrn_measurement_device_type 'XtaLAB AFC12 (RINC): Kappa single'
_diffrn_measurement_method '\w scans'
_diffrn_radiation_type CuK\a
_diffrn_radiation_wavelength 1.54184
_diffrn_reflns_av_R_equivalents 0.0442
_diffrn_reflns_av_unetI/netI 0.0530
_diffrn_reflns_Laue_measured_fraction_full 0.819
_diffrn_reflns_Laue_measured_fraction_max 0.995
_diffrn_reflns_limit_h_max 27
_diffrn_reflns_limit_h_min -19
_diffrn_reflns_limit_k_max 6
_diffrn_reflns_limit_k_min -18
_diffrn_reflns_limit_l_max 34
_diffrn_reflns_limit_l_min -32
_diffrn_reflns_number 22199
_diffrn_reflns_point_group_measured_fraction_full 0.819
_diffrn_reflns_point_group_measured_fraction_max 0.995
_diffrn_reflns_theta_full 67.684
_diffrn_reflns_theta_max 59.996
_diffrn_reflns_theta_min 3.097
_diffrn_source 'fine-focus sealed X-ray tube'
_exptl_absorpt_coefficient_mu 28.349
_exptl_absorpt_correction_T_max 1.00000
_exptl_absorpt_correction_T_min 0.08569
_exptl_absorpt_correction_type multi-scan
_exptl_absorpt_process_details
;
CrysAlisPro 1.171.39.27b (Rigaku Oxford Diffraction, 2015)
Empirical absorption correction using spherical harmonics,
 implemented in SCALE3 ABSPACK scaling algorithm.
;
_exptl_crystal_colour colourless
_exptl_crystal_density_diffrn 2.240
_exptl_crystal_description block
_exptl_crystal_F_000 7592
_exptl_crystal_size_max 0.2
_exptl_crystal_size_mid 0.2
_exptl_crystal_size_min 0.1
_refine_diff_density_max 2.842
_refine_diff_density_min -6.312
_refine_diff_density_rms 0.370
_refine_ls_extinction_method none
_refine_ls_goodness_of_fit_ref 1.025
_refine_ls_hydrogen_treatment constr
_refine_ls_matrix_type full
_refine_ls_number_parameters 657
_refine_ls_number_reflns 8662
_refine_ls_number_restraints 180
_refine_ls_restrained_S_all 1.035
_refine_ls_R_factor_all 0.1067
_refine_ls_R_factor_gt 0.1013
_refine_ls_shift/su_max 0.005
_refine_ls_shift/su_mean 0.001
_refine_ls_structure_factor_coef Fsqd
_refine_ls_weighting_details
;
 w=1/[\s^2^(Fo^2^)+(0.3500P)^2^]
 where P=(Fo^2^+2Fc^2^)/3
;
_refine_ls_weighting_scheme calc
_refine_ls_wR_factor_gt 0.3488
_refine_ls_wR_factor_ref 0.3631
_reflns_Friedel_coverage 0.000
_reflns_number_gt 7591
_reflns_number_total 8662
_reflns_threshold_expression 'I > 2\s(I)'
_cod_data_source_file ja7b12136_si_002.cif
_cod_data_source_block hy_sq
_cod_original_cell_volume 11716.8(2)
_cod_database_code 4126968
_shelx_space_group_comment
;
The symmetry employed for this shelxl refinement is uniquely defined
by the following loop, which should always be used as a source of
symmetry information in preference to the above space-group names.
They are only intended as comments.
;
_shelxl_version_number 2013-2
_platon_squeeze_void_probe_radius 1.20

loop_
_space_group_symop_operation_xyz
'x, y, z'
'-x+1/2, y, -z'
'x+1/2, y+1/2, z+1/2'
'-x+1, y+1/2, -z+1/2'
'-x, -y, -z'
'x-1/2, -y, z'
'-x+1/2, -y+1/2, -z+1/2'
'x, -y+1/2, z+1/2'

loop_
_atom_site_label
_atom_site_type_symbol
_atom_site_fract_x
_atom_site_fract_y
_atom_site_fract_z
_atom_site_U_iso_or_equiv
_atom_site_adp_type
_atom_site_occupancy
_atom_site_site_symmetry_order
_atom_site_calc_flag
_atom_site_refinement_flags_posn
_atom_site_refinement_flags_adp
_atom_site_refinement_flags_occupancy
_atom_site_disorder_assembly
_atom_site_disorder_group
Ag1 Ag 0.40588(9) 0.93171(13) 0.36254(6) 0.0990(6) Uani 1 1 d . . . . .
Ag2 Ag 0.40425(4) 0.76317(6) 0.31558(3) 0.0494(4) Uani 1 1 d . . . . .
Ag3 Ag 0.40750(5) 0.75531(6) 0.41238(3) 0.0521(4) Uani 1 1 d . . . . .
Ag4 Ag 0.33565(5) 0.57439(8) 0.38883(4) 0.0631(4) Uani 1 1 d . . . . .
Ag5 Ag 0.14548(9) 0.48180(13) 0.21775(8) 0.1110(7) Uani 1 1 d . . . . .
Ag6 Ag 0.22217(4) 0.57724(6) 0.18159(3) 0.0450(4) Uani 1 1 d . . . . .
Ag7 Ag 0.2116(14) 0.4701(10) 0.2989(10) 0.060(4) Uani 0.107(13) 1 d . U P A 2
Ag7A Ag 0.2714(3) 0.7333(6) 0.3701(3) 0.0536(12) Uani 0.64(5) 1 d . . P A 1
Ag7B Ag 0.2577(18) 0.7522(18) 0.3622(7) 0.066(6) Uani 0.36(5) 1 d . . P A 2
Ag8A Ag 0.3312(4) 0.5784(8) 0.2914(5) 0.045(2) Uani 0.44(6) 1 d . . P A 1
Ag8B Ag 0.3423(10) 0.5924(9) 0.2807(7) 0.064(4) Uani 0.56(6) 1 d . . P A 2
Ag9A Ag 0.1574(3) 0.6274(8) 0.2876(3) 0.0515(11) Uani 0.78(6) 1 d . . P A 1
Ag9B Ag 0.1580(8) 0.654(4) 0.2955(11) 0.051(7) Uani 0.22(6) 1 d . . P A 2
Ag10 Ag 0.23245(17) 0.4807(2) 0.31621(15) 0.0650(9) Uani 0.893(13) 1 d . U P A 1
C1 C 0.2500 0.7500 0.2500 0.012(2) Uani 1 2 d S U P . .
C2 C 0.1908(9) 0.5849(14) 0.0636(5) 0.079(6) Uani 1 1 d . . . . .
C3 C 0.1637(14) 0.6433(18) 0.0211(8) 0.111(8) Uani 1 1 d . U . . .
H3A H 0.1312 0.6721 0.0248 0.166 Uiso 1 1 calc R U . . .
H3B H 0.1512 0.6110 -0.0061 0.166 Uiso 1 1 calc R U . . .
H3C H 0.1923 0.6821 0.0189 0.166 Uiso 1 1 calc R U . . .
C4 C 0.1635(12) 0.4973(17) 0.0619(9) 0.108(8) Uani 1 1 d . U . . .
H4A H 0.1806 0.4703 0.0905 0.161 Uiso 1 1 calc R U . . .
H4B H 0.1708 0.4658 0.0382 0.161 Uiso 1 1 calc R U . . .
H4C H 0.1226 0.5023 0.0560 0.161 Uiso 1 1 calc R U . . .
C5 C 0.2594(11) 0.5842(15) 0.0745(9) 0.099(7) Uani 1 1 d . U . . .
H5A H 0.2769 0.6209 0.0992 0.149 Uiso 1 1 calc R U . . .
H5B H 0.2687 0.6015 0.0481 0.149 Uiso 1 1 calc R U . . .
H5C H 0.2738 0.5297 0.0827 0.149 Uiso 1 1 calc R U . . .
C6 C 0.4843(7) 0.9079(12) 0.2812(6) 0.068(4) Uani 1 1 d . U . . .
C7 C 0.4853(11) 0.9851(16) 0.2542(10) 0.103(6) Uani 1 1 d . U . . .
H7A H 0.4698 0.9733 0.2224 0.155 Uiso 1 1 calc R U . . .
H7B H 0.5245 1.0039 0.2611 0.155 Uiso 1 1 calc R U . . .
H7C H 0.4624 1.0268 0.2621 0.155 Uiso 1 1 calc R U . . .
C8 C 0.5009(10) 0.8364(16) 0.2546(8) 0.093(5) Uani 1 1 d . U . . .
H8A H 0.4934 0.7847 0.2664 0.139 Uiso 1 1 d R U . . .
H8B H 0.5411 0.8397 0.2571 0.139 Uiso 1 1 d R U . . .
H8C H 0.4778 0.8410 0.2233 0.139 Uiso 1 1 d R U . . .
C9 C 0.5263(9) 0.8993(17) 0.3306(8) 0.092(5) Uani 1 1 d . U . . .
H9A H 0.5192 0.9428 0.3490 0.138 Uiso 1 1 calc R U . . .
H9B H 0.5656 0.9025 0.3304 0.138 Uiso 1 1 calc R U . . .
H9C H 0.5202 0.8474 0.3429 0.138 Uiso 1 1 calc R U . . .
C10 C 0.2919(7) 0.3970(8) 0.2300(5) 0.050(3) Uani 1 1 d . . . . .
C11 C 0.3331(11) 0.4248(11) 0.2025(10) 0.095(7) Uani 1 1 d . . . . .
H11A H 0.3107 0.4340 0.1714 0.142 Uiso 1 1 calc R U . . .
H11B H 0.3612 0.3826 0.2041 0.142 Uiso 1 1 calc R U . . .
H11C H 0.3526 0.4745 0.2153 0.142 Uiso 1 1 calc R U . . .
C12 C 0.2471(8) 0.3480(14) 0.2057(9) 0.091(7) Uani 1 1 d . . . . .
H12A H 0.2425 0.3035 0.2245 0.136 Uiso 1 1 calc R U . . .
H12B H 0.2554 0.3266 0.1797 0.136 Uiso 1 1 calc R U . . .
H12C H 0.2121 0.3796 0.1960 0.136 Uiso 1 1 calc R U . . .
C13 C 0.3286(11) 0.3546(11) 0.2720(7) 0.085(6) Uani 1 1 d . . . . .
H13A H 0.3687 0.3612 0.2747 0.128 Uiso 1 1 calc R U . . .
H13B H 0.3192 0.2972 0.2702 0.128 Uiso 1 1 calc R U . . .
H13C H 0.3216 0.3780 0.2981 0.128 Uiso 1 1 calc R U . . .
C14 C 0.4758(5) 0.5824(8) 0.3666(5) 0.046(3) Uani 1 1 d . . . . .
C15 C 0.4629(7) 0.4928(10) 0.3505(8) 0.075(5) Uani 1 1 d . . . . .
H15A H 0.4328 0.4714 0.3611 0.113 Uiso 1 1 calc R U . . .
H15B H 0.4972 0.4603 0.3625 0.113 Uiso 1 1 calc R U . . .
H15C H 0.4506 0.4909 0.3180 0.113 Uiso 1 1 calc R U . . .
C16 C 0.5070(7) 0.5890(11) 0.4178(6) 0.069(5) Uani 1 1 d . . . . .
H16A H 0.5026 0.6436 0.4279 0.104 Uiso 1 1 calc R U . . .
H16B H 0.5473 0.5771 0.4241 0.104 Uiso 1 1 calc R U . . .
H16C H 0.4905 0.5505 0.4336 0.104 Uiso 1 1 calc R U . . .
C17 C 0.5131(7) 0.6204(13) 0.3408(7) 0.074(5) Uani 1 1 d . . . . .
H17A H 0.4887 0.6412 0.3122 0.111 Uiso 1 1 calc R U . . .
H17B H 0.5386 0.5795 0.3355 0.111 Uiso 1 1 calc R U . . .
H17C H 0.5356 0.6644 0.3583 0.111 Uiso 1 1 calc R U . . .
C18 C 0.1918(6) 0.5894(11) 0.4064(4) 0.054(4) Uani 1 1 d . . . . .
C19 C 0.1272(8) 0.5733(12) 0.3812(6) 0.069(4) Uani 1 1 d . U . . .
H19A H 0.1040 0.6063 0.3944 0.104 Uiso 1 1 calc R U . . .
H19B H 0.1187 0.5164 0.3839 0.104 Uiso 1 1 calc R U . . .
H19C H 0.1185 0.5872 0.3498 0.104 Uiso 1 1 calc R U . . .
C20 C 0.2010(9) 0.6584(14) 0.4361(6) 0.078(6) Uani 1 1 d . . . . .
H20A H 0.2418 0.6665 0.4502 0.117 Uiso 1 1 calc R U . . .
H20B H 0.1831 0.6485 0.4590 0.117 Uiso 1 1 calc R U . . .
H20C H 0.1844 0.7064 0.4190 0.117 Uiso 1 1 calc R U . . .
C21 C 0.2218(11) 0.5177(16) 0.4366(8) 0.098(7) Uani 1 1 d . U . . .
H21A H 0.2247 0.4715 0.4184 0.148 Uiso 1 1 d R U . . .
H21B H 0.2008 0.5021 0.4568 0.148 Uiso 1 1 d R U . . .
H21C H 0.2598 0.5359 0.4540 0.148 Uiso 1 1 d R U . . .
C22 C 0.3722(9) 0.3899(11) 0.4297(6) 0.073(5) Uani 1 1 d . . . . .
C23 C 0.4202(14) 0.4256(19) 0.4631(9) 0.120(10) Uani 1 1 d . . . . .
H23A H 0.4412 0.4597 0.4486 0.180 Uiso 1 1 calc R U . . .
H23B H 0.4452 0.3830 0.4798 0.180 Uiso 1 1 calc R U . . .
H23C H 0.4068 0.4581 0.4835 0.180 Uiso 1 1 calc R U . . .
C24 C 0.4004(19) 0.2527(18) 0.4631(12) 0.179(19) Uani 1 1 d . . . . .
H24A H 0.4408 0.2658 0.4707 0.268 Uiso 1 1 d R U . . .
H24B H 0.3939 0.1979 0.4513 0.268 Uiso 1 1 d R U . . .
H24C H 0.3889 0.2565 0.4898 0.268 Uiso 1 1 d R U . . .
C25 C 0.3228(19) 0.272(2) 0.3905(12) 0.155(13) Uani 1 1 d . U . . .
H25A H 0.2867 0.2721 0.3967 0.233 Uiso 1 1 d R U . . .
H25B H 0.3335 0.2170 0.3861 0.233 Uiso 1 1 d R U . . .
H25C H 0.3189 0.3037 0.3636 0.233 Uiso 1 1 d R U . . .
C26 C 0.0577(16) 0.3772(18) 0.1440(11) 0.154(8) Uani 1 1 d D U . . .
C27 C 0.0575(13) 0.4465(15) 0.1148(9) 0.111(7) Uani 1 1 d D U . . .
H27A H 0.0173 0.4558 0.0973 0.134 Uiso 1 1 calc R U . . .
H27B H 0.0764 0.4276 0.0935 0.134 Uiso 1 1 calc R U . . .
C28 C -0.0364(14) 0.347(2) 0.0691(12) 0.168(11) Uani 1 1 d D U . . .
H28A H -0.0719 0.3629 0.0741 0.253 Uiso 1 1 calc R U . . .
H28B H -0.0429 0.2996 0.0501 0.253 Uiso 1 1 calc R U . . .
H28C H -0.0231 0.3916 0.0546 0.253 Uiso 1 1 calc R U . . .
C29 C 0.0041(17) 0.2444(17) 0.1323(15) 0.157(10) Uani 1 1 d D U . . .
H29A H 0.0380 0.2133 0.1335 0.236 Uiso 1 1 calc R U . . .
H29B H -0.0296 0.2171 0.1128 0.236 Uiso 1 1 calc R U . . .
H29C H 0.0011 0.2491 0.1622 0.236 Uiso 1 1 calc R U . . .
N1 N 0.5125(9) 0.8662(14) 0.4473(9) 0.150(7) Uani 1 1 d D U . . .
N2 N 0.4137(6) 0.6466(9) 0.4956(4) 0.057(3) Uani 1 1 d . . . . .
N3 N 0.3683(6) 0.6713(9) 0.1973(5) 0.080(4) Uani 1 1 d D U . . .
N4 N 0.1489(6) 0.3443(8) 0.3065(5) 0.063(3) Uani 1 1 d . . . . .
N5 N 0.3682(8) 0.3098(11) 0.4301(6) 0.098(6) Uani 1 1 d . . . . .
N6 N 0.0085(12) 0.3285(16) 0.1138(10) 0.148(7) Uani 1 1 d D U . . .
O1 O 0.2454(11) 0.8095(15) 0.2246(7) 0.071(6) Uani 0.5 1 d D U P . .
O2 O 0.2190(9) 0.6917(15) 0.2378(9) 0.073(6) Uani 0.5 1 d D U P . .
O3 O 0.2863(8) 0.7521(13) 0.2872(6) 0.051(5) Uani 0.5 1 d D U P . .
O4 O 0.3291(7) 0.6876(11) 0.2140(6) 0.103(5) Uani 1 1 d D . . . .
O5 O 0.3804(8) 0.7197(13) 0.1699(6) 0.139(8) Uani 1 1 d D . . . .
O6 O 0.4045(10) 0.6224(13) 0.2220(9) 0.148(7) Uani 1 1 d D U . . .
O7 O 0.4728(12) 0.8806(16) 0.4647(11) 0.186(9) Uani 1 1 d D U . . .
O8 O 0.5112(8) 0.7988(13) 0.4267(8) 0.136(6) Uani 1 1 d D U . . .
O9 O 0.5604(10) 0.9036(17) 0.4631(10) 0.179(9) Uani 1 1 d D U . . .
O10 O 0.4446(5) 0.7008(8) 0.4871(4) 0.070(3) Uani 1 1 d . . . . .
O11 O 0.4307(6) 0.6122(10) 0.5314(4) 0.087(4) Uani 1 1 d . . . . .
O12 O 0.3632(6) 0.6304(11) 0.4688(4) 0.091(4) Uani 1 1 d . . . . .
O13 O 0.1293(8) 0.4036(12) 0.2893(8) 0.118(6) Uani 1 1 d . . . . .
O14 O 0.2083(9) 0.3502(12) 0.3340(8) 0.127(7) Uani 1 1 d . . . . .
O15 O 0.1226(8) 0.2799(9) 0.3064(8) 0.113(5) Uani 1 1 d . . . . .
O16 O 0.3425(6) 0.4312(7) 0.3984(4) 0.074(3) Uani 1 1 d . . . . .
O17 O 0.0973(11) 0.3732(14) 0.1735(9) 0.142(7) Uani 1 1 d . U . . .
S1 S 0.41035(13) 0.8933(2) 0.28414(10) 0.0466(8) Uani 1 1 d . . . . .
S2 S 0.40540(12) 0.63717(17) 0.35524(11) 0.0381(7) Uani 1 1 d . . . . .
S3 S 0.22780(12) 0.6042(2) 0.36257(9) 0.0425(7) Uani 1 1 d . . . . .
S4 S 0.26078(15) 0.49218(17) 0.24590(10) 0.0417(7) Uani 1 1 d . . . . .
S5 S 0.17350(15) 0.6406(2) 0.11087(10) 0.0455(8) Uani 1 1 d . . . . .

loop_
_atom_site_aniso_label
_atom_site_aniso_U_11
_atom_site_aniso_U_22
_atom_site_aniso_U_33
_atom_site_aniso_U_23
_atom_site_aniso_U_13
_atom_site_aniso_U_12
Ag1 0.0949(13) 0.1173(13) 0.0912(12) -0.0172(9) 0.0388(10) -0.0242(9)
Ag2 0.0390(7) 0.0635(7) 0.0459(7) 0.0034(4) 0.0137(5) -0.0017(4)
Ag3 0.0537(8) 0.0606(7) 0.0394(6) 0.0004(4) 0.0110(5) 0.0124(4)
Ag4 0.0314(7) 0.0896(9) 0.0654(8) 0.0209(5) 0.0111(6) 0.0036(5)
Ag5 0.0894(13) 0.1103(13) 0.1430(18) -0.0201(11) 0.0508(12) -0.0184(9)
Ag6 0.0419(7) 0.0552(6) 0.0345(6) -0.0007(4) 0.0074(5) 0.0039(4)
Ag7 0.088(8) 0.067(5) 0.042(7) -0.030(5) 0.043(6) -0.047(6)
Ag7A 0.054(2) 0.062(2) 0.0527(19) 0.0101(17) 0.0288(13) 0.0110(18)
Ag7B 0.102(12) 0.061(7) 0.046(5) -0.005(4) 0.041(6) -0.025(7)
Ag8A 0.033(2) 0.040(2) 0.060(3) -0.0076(19) 0.010(2) -0.0033(13)
Ag8B 0.055(5) 0.050(2) 0.067(4) -0.014(3) -0.012(4) 0.006(3)
Ag9A 0.0322(12) 0.085(3) 0.0342(16) 0.0049(18) 0.0060(10) -0.0047(13)
Ag9B 0.023(3) 0.100(17) 0.027(6) 0.015(8) 0.002(3) -0.016(6)
Ag10 0.0751(17) 0.0733(12) 0.0560(17) -0.0008(11) 0.0339(15) -0.0081(10)
C1 0.014(6) 0.008(4) 0.016(5) 0.007(4) 0.010(5) 0.001(4)
C2 0.074(12) 0.122(15) 0.040(8) -0.017(8) 0.020(8) 0.049(11)
C3 0.136(17) 0.147(16) 0.070(11) 0.004(11) 0.062(12) 0.018(13)
C4 0.104(14) 0.122(14) 0.104(14) -0.039(12) 0.044(11) 0.021(11)
C5 0.108(14) 0.103(12) 0.114(14) 0.008(10) 0.075(12) 0.031(10)
C6 0.044(6) 0.101(7) 0.068(7) 0.008(6) 0.031(5) -0.015(6)
C7 0.077(12) 0.123(14) 0.117(14) 0.020(12) 0.041(11) -0.024(11)
C8 0.067(11) 0.126(13) 0.099(12) -0.022(11) 0.046(10) 0.007(10)
C9 0.052(9) 0.133(12) 0.087(10) 0.009(10) 0.016(8) -0.025(9)
C10 0.065(9) 0.036(6) 0.050(7) -0.002(5) 0.020(7) 0.017(6)
C11 0.119(19) 0.051(9) 0.14(2) 0.003(10) 0.083(17) 0.027(10)
C12 0.046(10) 0.103(14) 0.121(17) -0.055(13) 0.024(11) 0.001(9)
C13 0.112(17) 0.054(9) 0.076(12) -0.004(8) 0.011(11) 0.002(9)
C14 0.020(6) 0.049(6) 0.063(8) -0.010(6) 0.002(6) 0.003(5)
C15 0.043(9) 0.068(9) 0.122(15) -0.023(10) 0.036(10) 0.023(7)
C16 0.032(8) 0.085(10) 0.071(11) -0.018(8) -0.012(7) 0.015(7)
C17 0.038(9) 0.110(13) 0.084(12) -0.003(10) 0.033(9) 0.012(8)
C18 0.029(7) 0.102(11) 0.032(6) 0.014(7) 0.010(5) -0.014(7)
C19 0.054(7) 0.100(8) 0.071(8) -0.004(6) 0.043(6) -0.035(6)
C20 0.074(12) 0.128(15) 0.051(9) -0.028(9) 0.046(9) -0.038(11)
C21 0.102(14) 0.125(14) 0.080(11) 0.034(10) 0.045(10) 0.002(11)
C22 0.088(14) 0.068(10) 0.053(9) 0.001(8) 0.008(9) -0.013(9)
C23 0.12(2) 0.13(2) 0.081(15) -0.002(13) -0.005(15) -0.031(17)
C24 0.23(5) 0.11(2) 0.17(3) 0.11(2) 0.04(3) 0.05(2)
C25 0.16(2) 0.142(18) 0.138(19) -0.025(15) 0.020(15) -0.019(16)
C26 0.143(11) 0.149(10) 0.166(11) -0.012(9) 0.043(8) -0.009(8)
C27 0.119(11) 0.098(10) 0.111(11) -0.005(8) 0.028(8) -0.032(8)
C28 0.134(19) 0.153(18) 0.20(2) 0.004(19) 0.023(18) -0.003(17)
C29 0.133(17) 0.140(17) 0.21(2) -0.011(17) 0.070(17) -0.057(15)
N1 0.131(13) 0.153(13) 0.151(13) 0.031(11) 0.024(11) -0.038(12)
N2 0.044(7) 0.094(9) 0.035(6) 0.004(6) 0.015(6) 0.019(7)
N3 0.073(7) 0.080(7) 0.098(8) 0.019(6) 0.043(7) 0.009(6)
N4 0.066(9) 0.051(7) 0.083(9) -0.009(6) 0.039(8) 0.002(6)
N5 0.080(12) 0.094(12) 0.083(11) -0.006(9) -0.024(9) 0.013(9)
N6 0.129(11) 0.137(11) 0.176(13) -0.014(10) 0.045(10) -0.025(10)
O1 0.068(10) 0.073(9) 0.081(10) 0.021(8) 0.038(8) 0.021(8)
O2 0.066(10) 0.074(10) 0.086(10) -0.025(8) 0.034(8) -0.012(8)
O3 0.039(8) 0.089(9) 0.029(7) 0.001(6) 0.018(7) 0.012(7)
O4 0.096(11) 0.118(11) 0.125(13) 0.006(9) 0.077(11) 0.030(9)
O5 0.150(19) 0.179(19) 0.098(13) 0.027(13) 0.055(13) -0.037(15)
O6 0.127(14) 0.131(12) 0.179(16) 0.038(12) 0.036(12) 0.022(11)
O7 0.176(19) 0.173(17) 0.194(19) 0.022(15) 0.037(15) -0.043(16)
O8 0.120(12) 0.142(13) 0.138(13) 0.027(11) 0.030(10) -0.039(11)
O9 0.151(17) 0.177(16) 0.164(17) -0.017(15) -0.011(14) -0.054(14)
O10 0.066(7) 0.093(8) 0.048(6) 0.012(5) 0.015(5) -0.003(6)
O11 0.086(10) 0.129(11) 0.050(7) 0.021(7) 0.027(7) 0.022(8)
O12 0.056(8) 0.161(14) 0.053(7) -0.036(8) 0.015(6) -0.020(8)
O13 0.079(11) 0.109(12) 0.158(18) 0.031(12) 0.028(11) 0.003(9)
O14 0.098(13) 0.126(14) 0.140(16) 0.014(12) 0.012(12) -0.043(10)
O15 0.115(13) 0.071(8) 0.158(16) -0.013(9) 0.053(12) -0.002(8)
O16 0.088(9) 0.054(6) 0.068(7) 0.014(5) 0.008(6) 0.003(5)
O17 0.130(11) 0.145(10) 0.144(11) -0.029(8) 0.031(8) 0.005(8)
S1 0.0233(15) 0.080(2) 0.0400(16) 0.0089(14) 0.0148(13) -0.0038(14)
S2 0.0211(15) 0.0449(14) 0.0476(16) -0.0036(12) 0.0099(12) 0.0050(10)
S3 0.0207(15) 0.081(2) 0.0284(14) 0.0056(13) 0.0108(12) -0.0045(13)
S4 0.055(2) 0.0364(13) 0.0395(15) -0.0011(11) 0.0237(14) 0.0025(12)
S5 0.0477(19) 0.0636(18) 0.0275(14) 0.0002(12) 0.0154(13) 0.0154(14)

loop_
_atom_type_symbol
_atom_type_description
_atom_type_scat_dispersion_real
_atom_type_scat_dispersion_imag
_atom_type_scat_source
C C 0.0181 0.0091 'International Tables Vol C Tables 4.2.6.8 and 6.1.1.4'
H H 0.0000 0.0000 'International Tables Vol C Tables 4.2.6.8 and 6.1.1.4'
Ag Ag 0.1306 4.2820 'International Tables Vol C Tables 4.2.6.8 and 6.1.1.4'
N N 0.0311 0.0180 'International Tables Vol C Tables 4.2.6.8 and 6.1.1.4'
O O 0.0492 0.0322 'International Tables Vol C Tables 4.2.6.8 and 6.1.1.4'
S S 0.3331 0.5567 'International Tables Vol C Tables 4.2.6.8 and 6.1.1.4'

loop_
_geom_angle_atom_site_label_1
_geom_angle_atom_site_label_2
_geom_angle_atom_site_label_3
_geom_angle
_geom_angle_site_symmetry_1
_geom_angle_site_symmetry_3
C27 Ag1 S1 113.0(8) 7_565 .
C27 Ag1 S5 124.9(9) 7_565 7_565
S1 Ag1 S5 116.87(12) . 7_565
C27 Ag1 Ag5 81.4(7) 7_565 7_565
S1 Ag1 Ag5 54.10(10) . 7_565
S5 Ag1 Ag5 110.10(11) 7_565 7_565
C27 Ag1 Ag6 116.7(8) 7_565 7_565
S1 Ag1 Ag6 84.58(9) . 7_565
S5 Ag1 Ag6 49.65(8) 7_565 7_565
Ag5 Ag1 Ag6 60.55(6) 7_565 7_565
C27 Ag1 Ag2 153.2(9) 7_565 .
S1 Ag1 Ag2 48.10(9) . .
S5 Ag1 Ag2 81.34(9) 7_565 .
Ag5 Ag1 Ag2 95.27(7) 7_565 .
Ag6 Ag1 Ag2 83.44(5) 7_565 .
C27 Ag1 Ag3 134.6(7) 7_565 .
S1 Ag1 Ag3 103.85(11) . .
S5 Ag1 Ag3 49.49(8) 7_565 .
Ag5 Ag1 Ag3 143.53(8) 7_565 .
Ag6 Ag1 Ag3 91.60(5) 7_565 .
Ag2 Ag1 Ag3 55.89(4) . .
S1 Ag2 S2 173.56(12) . .
S1 Ag2 Ag3 118.07(9) . .
S2 Ag2 Ag3 56.76(8) . .
S1 Ag2 Ag1 53.56(9) . .
S2 Ag2 Ag1 121.44(9) . .
Ag3 Ag2 Ag1 64.68(4) . .
S1 Ag2 Ag8B 136.9(4) . .
S2 Ag2 Ag8B 49.6(4) . .
Ag3 Ag2 Ag8B 99.4(6) . .
Ag1 Ag2 Ag8B 150.0(5) . .
O10 Ag3 O8 83.3(6) . .
O10 Ag3 S5 123.3(3) . 7_565
O8 Ag3 S5 120.6(5) . 7_565
O10 Ag3 S2 107.9(3) . .
O8 Ag3 S2 97.4(5) . .
S5 Ag3 S2 117.17(10) 7_565 .
O10 Ag3 Ag2 151.5(3) . .
O8 Ag3 Ag2 82.5(5) . .
S5 Ag3 Ag2 85.15(7) 7_565 .
S2 Ag3 Ag2 50.04(7) . .
O10 Ag3 Ag7A 112.6(4) . .
O8 Ag3 Ag7A 163.8(5) . .
S5 Ag3 Ag7A 48.7(2) 7_565 .
S2 Ag3 Ag7A 80.97(13) . .
Ag2 Ag3 Ag7A 84.18(18) . .
O10 Ag3 Ag1 137.4(3) . .
O8 Ag3 Ag1 72.3(5) . .
S5 Ag3 Ag1 51.83(9) 7_565 .
S2 Ag3 Ag1 109.47(8) . .
Ag2 Ag3 Ag1 59.43(4) . .
Ag7A Ag3 Ag1 92.9(2) . .
O16 Ag4 S2 115.6(4) . .
O16 Ag4 O12 104.4(5) . .
S2 Ag4 O12 105.1(3) . .
O16 Ag4 S3 104.8(4) . .
S2 Ag4 S3 124.32(10) . .
O12 Ag4 S3 99.9(3) . .
O16 Ag4 Ag7A 153.8(4) . .
S2 Ag4 Ag7A 86.96(19) . .
O12 Ag4 Ag7A 80.7(4) . .
S3 Ag4 Ag7A 49.21(16) . .
O16 Ag4 Ag8A 97.3(4) . .
S2 Ag4 Ag8A 51.3(2) . .
O12 Ag4 Ag8A 153.9(5) . .
S3 Ag4 Ag8A 88.30(16) . .
Ag7A Ag4 Ag8A 86.3(3) . .
O16 Ag4 Ag10 67.8(3) . .
S2 Ag4 Ag10 113.09(9) . .
O12 Ag4 Ag10 140.6(3) . .
S3 Ag4 Ag10 50.23(9) . .
Ag7A Ag4 Ag10 91.76(14) . .
Ag8A Ag4 Ag10 61.8(2) . .
O17 Ag5 S1 116.7(6) . 7_565
O17 Ag5 Ag7 125.1(7) . .
S1 Ag5 Ag7 105.1(4) 7_565 .
O17 Ag5 S4 121.6(6) . .
S1 Ag5 S4 118.43(12) 7_565 .
Ag7 Ag5 S4 53.7(4) . .
O17 Ag5 Ag1 81.8(7) . 7_565
S1 Ag5 Ag1 57.91(10) 7_565 7_565
Ag7 Ag5 Ag1 153.0(3) . 7_565
S4 Ag5 Ag1 112.76(10) . 7_565
O17 Ag5 Ag6 116.4(7) . .
S1 Ag5 Ag6 88.09(10) 7_565 .
Ag7 Ag5 Ag6 98.1(4) . .
S4 Ag5 Ag6 49.89(7) . .
Ag1 Ag5 Ag6 63.04(6) 7_565 .
O17 Ag5 Ag10 129.4(7) . .
S1 Ag5 Ag10 103.19(12) 7_565 .
S4 Ag5 Ag10 50.42(8) . .
Ag1 Ag5 Ag10 148.34(10) 7_565 .
Ag6 Ag5 Ag10 93.55(8) . .
O17 Ag5 Ag9A 153.8(7) . .
S1 Ag5 Ag9A 47.14(13) 7_565 .
S4 Ag5 Ag9A 82.57(13) . .
Ag1 Ag5 Ag9A 98.72(12) 7_565 .
Ag6 Ag5 Ag9A 86.24(13) . .
Ag10 Ag5 Ag9A 56.38(11) . .
S4 Ag6 S5 169.35(12) . .
S4 Ag6 O2 86.6(7) . .
S5 Ag6 O2 101.5(7) . .
S4 Ag6 Ag5 59.60(10) . .
S5 Ag6 Ag5 113.29(11) . .
O2 Ag6 Ag5 87.9(6) . .
S4 Ag6 Ag1 115.83(10) . 7_565
S5 Ag6 Ag1 56.99(10) . 7_565
O2 Ag6 Ag1 95.4(5) . 7_565
Ag5 Ag6 Ag1 56.41(6) . 7_565
S4 Ag6 Ag7B 142.6(6) . 7_565
S5 Ag6 Ag7B 47.8(6) . 7_565
O2 Ag6 Ag7B 72.6(7) . 7_565
Ag5 Ag6 Ag7B 146.1(8) . 7_565
Ag1 Ag6 Ag7B 97.3(8) 7_565 7_565
O13 Ag7 O14 58.0(8) . .
O13 Ag7 S4 128.4(14) . .
O14 Ag7 S4 125.2(11) . .
O13 Ag7 Ag5 68.9(11) . .
O14 Ag7 Ag5 116.0(11) . .
S4 Ag7 Ag5 66.1(6) . .
O13 Ag7 N4 25.5(6) . .
O14 Ag7 N4 33.2(6) . .
S4 Ag7 N4 128.8(8) . .
Ag5 Ag7 N4 86.8(10) . .
O13 Ag7 S3 112.5(9) . .
O14 Ag7 S3 110.1(11) . .
S4 Ag7 S3 112.0(6) . .
Ag5 Ag7 S3 122.0(10) . .
N4 Ag7 S3 119.2(6) . .
O13 Ag7 Ag9B 96.3(12) . .
O14 Ag7 Ag9B 137.6(10) . .
S4 Ag7 Ag9B 97.2(7) . .
Ag5 Ag7 Ag9B 77.1(10) . .
N4 Ag7 Ag9B 119.0(10) . .
S3 Ag7 Ag9B 45.0(7) . .
S3 Ag7A S5 171.1(5) . 7_565
S3 Ag7A Ag4 55.4(2) . .
S5 Ag7A Ag4 118.2(2) 7_565 .
S3 Ag7A Ag3 121.7(4) . .
S5 Ag7A Ag3 51.57(14) 7_565 .
Ag4 Ag7A Ag3 66.65(15) . .
S5 Ag7B S3 151(2) 7_565 .
S5 Ag7B Ag9B 158.5(14) 7_565 .
S3 Ag7B Ag9B 48.8(8) . .
S5 Ag7B Ag6 47.6(4) 7_565 7_565
S3 Ag7B Ag6 156.5(7) . 7_565
Ag9B Ag7B Ag6 111.0(13) . 7_565
S4 Ag8A S2 163.0(10) . .
S4 Ag8A O1 87.8(7) . 7_565
S2 Ag8A O1 100.7(7) . 7_565
S4 Ag8A Ag4 112.6(7) . .
S2 Ag8A Ag4 53.3(3) . .
O1 Ag8A Ag4 90.0(6) 7_565 .
S4 Ag8A Ag10 51.2(3) . .
S2 Ag8A Ag10 115.2(7) . .
O1 Ag8A Ag10 80.9(6) 7_565 .
Ag4 Ag8A Ag10 62.0(4) . .
S2 Ag8B O4 118.1(11) . .
S2 Ag8B S4 140.1(15) . .
O4 Ag8B S4 99.7(5) . .
S2 Ag8B Ag2 48.0(3) . .
O4 Ag8B Ag2 70.5(8) . .
S4 Ag8B Ag2 158.5(4) . .
S1 Ag9A S3 162.8(6) 7_565 .
S1 Ag9A Ag10 110.5(6) 7_565 .
S3 Ag9A Ag10 53.91(18) . .
S1 Ag9A Ag5 49.8(3) 7_565 .
S3 Ag9A Ag5 114.9(4) . .
Ag10 Ag9A Ag5 61.0(3) . .
S3 Ag9B S1 142(3) . 7_565
S3 Ag9B Ag7B 53.0(10) . .
S1 Ag9B Ag7B 155.9(7) 7_565 .
S3 Ag9B Ag7 59.2(14) . .
S1 Ag9B Ag7 84(2) 7_565 .
Ag7B Ag9B Ag7 103.5(13) . .
O14 Ag10 S3 122.6(6) . .
O14 Ag10 S4 116.0(7) . .
S3 Ag10 S4 121.32(14) . .
O14 Ag10 Ag9A 129.1(6) . .
S3 Ag10 Ag9A 52.2(3) . .
S4 Ag10 Ag9A 89.65(17) . .
O14 Ag10 Ag5 95.4(5) . .
S3 Ag10 Ag5 114.81(11) . .
S4 Ag10 Ag5 55.43(12) . .
Ag9A Ag10 Ag5 62.6(3) . .
O14 Ag10 Ag8A 141.8(6) . .
S3 Ag10 Ag8A 85.04(19) . .
S4 Ag10 Ag8A 46.3(2) . .
Ag9A Ag10 Ag8A 88.1(2) . .
Ag5 Ag10 Ag8A 95.2(2) . .
O14 Ag10 Ag4 118.3(5) . .
S3 Ag10 Ag4 51.37(12) . .
S4 Ag10 Ag4 102.01(14) . .
Ag9A Ag10 Ag4 95.6(3) . .
Ag5 Ag10 Ag4 146.06(9) . .
Ag8A Ag10 Ag4 56.2(2) . .
O2 C1 O2 180.0(18) 7_565 .
O2 C1 O3 58.7(13) 7_565 .
O2 C1 O3 121.3(13) . .
O2 C1 O3 121.3(13) 7_565 7_565
O2 C1 O3 58.7(13) . 7_565
O3 C1 O3 180.0 . 7_565
O2 C1 O1 120.1(18) 7_565 7_565
O2 C1 O1 59.9(18) . 7_565
O3 C1 O1 61.5(13) . 7_565
O3 C1 O1 118.5(13) 7_565 7_565
O2 C1 O1 59.9(18) 7_565 .
O2 C1 O1 120.1(18) . .
O3 C1 O1 118.5(13) . .
O3 C1 O1 61.5(13) 7_565 .
O1 C1 O1 180.0(17) 7_565 .
C4 C2 C3 117(2) . .
C4 C2 C5 113.9(17) . .
C3 C2 C5 108.1(19) . .
C4 C2 S5 105.5(15) . .
C3 C2 S5 102.8(13) . .
C5 C2 S5 108.4(14) . .
C2 C3 H3A 109.5 . .
C2 C3 H3B 109.5 . .
H3A C3 H3B 109.5 . .
C2 C3 H3C 109.5 . .
H3A C3 H3C 109.5 . .
H3B C3 H3C 109.5 . .
C2 C4 H4A 109.5 . .
C2 C4 H4B 109.5 . .
H4A C4 H4B 109.5 . .
C2 C4 H4C 109.5 . .
H4A C4 H4C 109.5 . .
H4B C4 H4C 109.5 . .
C2 C5 H5A 109.5 . .
C2 C5 H5B 109.5 . .
H5A C5 H5B 109.5 . .
C2 C5 H5C 109.5 . .
H5A C5 H5C 109.5 . .
H5B C5 H5C 109.5 . .
C7 C6 C8 105.9(18) . .
C7 C6 C9 119.8(18) . .
C8 C6 C9 104.9(18) . .
C7 C6 S1 108.8(14) . .
C8 C6 S1 110.7(13) . .
C9 C6 S1 106.7(12) . .
C6 C7 H7A 109.5 . .
C6 C7 H7B 109.5 . .
H7A C7 H7B 109.5 . .
C6 C7 H7C 109.5 . .
H7A C7 H7C 109.5 . .
H7B C7 H7C 109.5 . .
C6 C8 H8A 110.0 . .
C6 C8 H8B 110.3 . .
H8A C8 H8B 109.5 . .
C6 C8 H8C 108.2 . .
H8A C8 H8C 109.5 . .
H8B C8 H8C 109.4 . .
C6 C9 H9A 109.5 . .
C6 C9 H9B 109.5 . .
H9A C9 H9B 109.5 . .
C6 C9 H9C 109.5 . .
H9A C9 H9C 109.5 . .
H9B C9 H9C 109.5 . .
C12 C10 C13 111.2(17) . .
C12 C10 C11 113.7(17) . .
C13 C10 C11 107.2(17) . .
C12 C10 S4 108.2(11) . .
C13 C10 S4 109.6(11) . .
C11 C10 S4 106.7(10) . .
C10 C11 H11A 109.5 . .
C10 C11 H11B 109.5 . .
H11A C11 H11B 109.5 . .
C10 C11 H11C 109.5 . .
H11A C11 H11C 109.5 . .
H11B C11 H11C 109.5 . .
C10 C12 H12A 109.5 . .
C10 C12 H12B 109.5 . .
H12A C12 H12B 109.5 . .
C10 C12 H12C 109.5 . .
H12A C12 H12C 109.5 . .
H12B C12 H12C 109.5 . .
C10 C13 H13A 109.5 . .
C10 C13 H13B 109.5 . .
H13A C13 H13B 109.5 . .
C10 C13 H13C 109.5 . .
H13A C13 H13C 109.5 . .
H13B C13 H13C 109.5 . .
C17 C14 C16 109.7(13) . .
C17 C14 C15 108.1(14) . .
C16 C14 C15 112.6(14) . .
C17 C14 S2 111.9(11) . .
C16 C14 S2 106.5(10) . .
C15 C14 S2 108.1(9) . .
C14 C15 H15A 109.5 . .
C14 C15 H15B 109.5 . .
H15A C15 H15B 109.5 . .
C14 C15 H15C 109.5 . .
H15A C15 H15C 109.5 . .
H15B C15 H15C 109.5 . .
C14 C16 H16A 109.5 . .
C14 C16 H16B 109.5 . .
H16A C16 H16B 109.5 . .
C14 C16 H16C 109.5 . .
H16A C16 H16C 109.5 . .
H16B C16 H16C 109.5 . .
C14 C17 H17A 109.5 . .
C14 C17 H17B 109.5 . .
H17A C17 H17B 109.5 . .
C14 C17 H17C 109.5 . .
H17A C17 H17C 109.5 . .
H17B C17 H17C 109.5 . .
C20 C18 C21 105.0(16) . .
C20 C18 C19 112.8(15) . .
C21 C18 C19 113.1(16) . .
C20 C18 S3 111.0(10) . .
C21 C18 S3 107.7(13) . .
C19 C18 S3 107.2(10) . .
C18 C19 H19A 109.5 . .
C18 C19 H19B 109.5 . .
H19A C19 H19B 109.5 . .
C18 C19 H19C 109.5 . .
H19A C19 H19C 109.5 . .
H19B C19 H19C 109.5 . .
C18 C20 H20A 109.5 . .
C18 C20 H20B 109.5 . .
H20A C20 H20B 109.5 . .
C18 C20 H20C 109.5 . .
H20A C20 H20C 109.5 . .
H20B C20 H20C 109.5 . .
C18 C21 H21A 110.4 . .
C18 C21 H21B 110.7 . .
H21A C21 H21B 109.5 . .
C18 C21 H21C 107.2 . .
H21A C21 H21C 109.5 . .
H21B C21 H21C 109.5 . .
O16 C22 N5 122.1(16) . .
O16 C22 C23 120.1(18) . .
N5 C22 C23 116.7(19) . .
C22 C23 H23A 109.5 . .
C22 C23 H23B 109.5 . .
H23A C23 H23B 109.5 . .
C22 C23 H23C 109.5 . .
H23A C23 H23C 109.5 . .
H23B C23 H23C 109.5 . .
N5 C24 H24A 108.6 . .
N5 C24 H24B 110.3 . .
H24A C24 H24B 109.5 . .
N5 C24 H24C 109.6 . .
H24A C24 H24C 109.4 . .
H24B C24 H24C 109.4 . .
N5 C25 H25A 108.8 . .
N5 C25 H25B 109.7 . .
H25A C25 H25B 109.5 . .
N5 C25 H25C 109.9 . .
H25A C25 H25C 109.5 . .
H25B C25 H25C 109.4 . .
O17 C26 C27 113(3) . .
O17 C26 N6 144(3) . .
C27 C26 N6 100(2) . .
C26 C27 Ag1 125.7(19) . 7_565
C26 C27 H27A 105.9 . .
Ag1 C27 H27A 105.9 7_565 .
C26 C27 H27B 105.9 . .
Ag1 C27 H27B 105.9 7_565 .
H27A C27 H27B 106.2 . .
N6 C28 H28A 109.5 . .
N6 C28 H28B 109.5 . .
H28A C28 H28B 109.5 . .
N6 C28 H28C 109.5 . .
H28A C28 H28C 109.5 . .
H28B C28 H28C 109.5 . .
N6 C29 H29A 109.5 . .
N6 C29 H29B 109.5 . .
H29A C29 H29B 109.5 . .
N6 C29 H29C 109.5 . .
H29A C29 H29C 109.5 . .
H29B C29 H29C 109.5 . .
O8 N1 O9 118.9(10) . .
O8 N1 O7 118.4(10) . .
O9 N1 O7 118.5(10) . .
O11 N2 O10 118.5(14) . .
O11 N2 O12 119.3(16) . .
O10 N2 O12 122.1(13) . .
O4 N3 O6 111.2(17) . .
O4 N3 O5 121.4(11) . .
O6 N3 O5 122.6(11) . .
O13 N4 O15 125.9(19) . .
O13 N4 O14 114.7(16) . .
O15 N4 O14 119.1(17) . .
O13 N4 Ag7 57.2(13) . .
O15 N4 Ag7 171.5(13) . .
O14 N4 Ag7 59.5(12) . .
C22 N5 C24 129(2) . .
C22 N5 C25 116(2) . .
C24 N5 C25 115(3) . .
C26 N6 C28 132(2) . .
C26 N6 C29 113(2) . .
C28 N6 C29 115(3) . .
O2 O1 C1 58.7(13) 7_565 .
O2 O1 O3 117(2) 7_565 7_565
C1 O1 O3 58.5(14) . 7_565
O2 O1 Ag8A 117.0(19) 7_565 7_565
C1 O1 Ag8A 126.9(15) . 7_565
O3 O1 Ag8A 100.0(16) 7_565 7_565
O3 O2 C1 61.2(16) 7_565 .
O3 O2 O1 123(2) 7_565 7_565
C1 O2 O1 61.5(13) . 7_565
O3 O2 Ag6 97.8(17) 7_565 .
C1 O2 Ag6 129.6(15) . .
O1 O2 Ag6 118(2) 7_565 .
O2 O3 C1 60.1(11) 7_565 .
O2 O3 O1 120(2) 7_565 7_565
C1 O3 O1 60.1(10) . 7_565
N3 O4 Ag8B 107.2(12) . .
N1 O8 Ag3 101.2(10) . .
N2 O10 Ag3 114.0(9) . .
N2 O12 Ag4 128.1(10) . .
N4 O13 Ag7 97.3(15) . .
N4 O14 Ag7 87.4(14) . .
N4 O14 Ag10 101.8(12) . .
C22 O16 Ag4 130.6(11) . .
C26 O17 Ag5 126(2) . .
C6 S1 Ag9A 112.0(6) . 7_565
C6 S1 Ag2 109.0(6) . .
Ag9A S1 Ag2 98.4(3) 7_565 .
C6 S1 Ag5 115.9(6) . 7_565
Ag9A S1 Ag5 83.0(3) 7_565 7_565
Ag2 S1 Ag5 130.70(14) . 7_565
C6 S1 Ag1 110.7(6) . .
Ag9A S1 Ag1 135.6(2) 7_565 .
Ag2 S1 Ag1 78.33(11) . .
Ag5 S1 Ag1 67.99(12) 7_565 .
C6 S1 Ag9B 109.2(9) . 7_565
Ag2 S1 Ag9B 91.2(11) . 7_565
Ag5 S1 Ag9B 92.4(14) 7_565 7_565
Ag1 S1 Ag9B 140.0(8) . 7_565
C14 S2 Ag2 111.6(5) . .
C14 S2 Ag8A 111.6(4) . .
Ag2 S2 Ag8A 92.0(5) . .
C14 S2 Ag8B 107.4(6) . .
Ag2 S2 Ag8B 82.4(6) . .
C14 S2 Ag4 115.8(5) . .
Ag2 S2 Ag4 132.37(12) . .
Ag8A S2 Ag4 75.4(5) . .
Ag8B S2 Ag4 88.1(9) . .
C14 S2 Ag3 114.0(4) . .
Ag2 S2 Ag3 73.20(8) . .
Ag8A S2 Ag3 134.4(2) . .
Ag8B S2 Ag3 137.2(3) . .
Ag4 S2 Ag3 83.45(10) . .
C18 S3 Ag7A 110.5(6) . .
C18 S3 Ag9B 108.3(9) . .
C18 S3 Ag9A 111.5(5) . .
Ag7A S3 Ag9A 96.6(4) . .
C18 S3 Ag10 116.0(6) . .
Ag7A S3 Ag10 132.9(2) . .
Ag9A S3 Ag10 73.9(3) . .
C18 S3 Ag7B 109.4(7) . .
Ag9B S3 Ag7B 78.2(17) . .
C18 S3 Ag4 115.0(5) . .
Ag7A S3 Ag4 75.4(2) . .
Ag9B S3 Ag4 136.6(7) . .
Ag9A S3 Ag4 132.66(19) . .
Ag10 S3 Ag4 78.41(14) . .
Ag7B S3 Ag4 85.0(11) . .
C18 S3 Ag7 114.3(6) . .
Ag9B S3 Ag7 76(2) . .
Ag7B S3 Ag7 134.2(4) . .
Ag4 S3 Ag7 88.7(7) . .
C10 S4 Ag8A 112.4(5) . .
C10 S4 Ag7 113.5(7) . .
C10 S4 Ag6 110.5(4) . .
Ag8A S4 Ag6 100.2(5) . .
Ag7 S4 Ag6 121.7(9) . .
C10 S4 Ag10 114.7(5) . .
Ag8A S4 Ag10 82.5(5) . .
Ag6 S4 Ag10 129.46(14) . .
C10 S4 Ag8B 108.7(6) . .
Ag7 S4 Ag8B 107.7(10) . .
Ag6 S4 Ag8B 91.7(5) . .
C10 S4 Ag5 109.6(5) . .
Ag8A S4 Ag5 137.4(2) . .
Ag7 S4 Ag5 60.1(9) . .
Ag6 S4 Ag5 70.50(11) . .
Ag10 S4 Ag5 74.15(15) . .
Ag8B S4 Ag5 141.4(3) . .
C2 S5 Ag6 110.0(6) . .
C2 S5 Ag7B 108.7(10) . 7_565
Ag6 S5 Ag7B 84.6(9) . 7_565
C2 S5 Ag7A 110.8(8) . 7_565
Ag6 S5 Ag7A 93.9(3) . 7_565
C2 S5 Ag3 116.6(5) . 7_565
Ag6 S5 Ag3 132.13(13) . 7_565
Ag7B S5 Ag3 90.4(12) 7_565 7_565
Ag7A S5 Ag3 79.8(2) 7_565 7_565
C2 S5 Ag1 113.6(8) . 7_565
Ag6 S5 Ag1 73.35(10) . 7_565
Ag7B S5 Ag1 136.8(4) 7_565 7_565
Ag7A S5 Ag1 135.5(2) 7_565 7_565
Ag3 S5 Ag1 78.67(11) 7_565 7_565

loop_
_geom_bond_atom_site_label_1
_geom_bond_atom_site_label_2
_geom_bond_distance
_geom_bond_site_symmetry_2
Ag1 C27 2.20(2) 7_565
Ag1 S1 2.552(4) .
Ag1 S5 2.615(4) 7_565
Ag1 Ag5 2.792(3) 7_565
Ag1 Ag6 2.988(2) 7_565
Ag1 Ag2 3.106(2) .
Ag1 Ag3 3.261(2) .
Ag2 S1 2.361(4) .
Ag2 S2 2.392(3) .
Ag2 Ag3 2.9871(14) .
Ag2 Ag8B 3.188(17) .
Ag3 O10 2.380(11) .
Ag3 O8 2.526(19) .
Ag3 S5 2.529(3) 7_565
Ag3 S2 2.610(3) .
Ag3 Ag7A 3.177(6) .
Ag4 O16 2.353(11) .
Ag4 S2 2.482(3) .
Ag4 O12 2.529(12) .
Ag4 S3 2.540(3) .
Ag4 Ag7A 2.987(10) .
Ag4 Ag8A 2.998(18) .
Ag4 Ag10 3.185(6) .
Ag5 O17 2.32(2) .
Ag5 S1 2.440(4) 7_565
Ag5 Ag7 2.53(3) .
Ag5 S4 2.671(4) .
Ag5 Ag1 2.792(3) 7_565
Ag5 Ag6 2.919(2) .
Ag5 Ag10 3.120(5) .
Ag5 Ag9A 3.169(15) .
Ag6 S4 2.368(3) .
Ag6 S5 2.377(3) .
Ag6 O2 2.57(2) .
Ag6 Ag1 2.988(2) 7_565
Ag6 Ag7B 3.20(2) 7_565
Ag7 O13 2.22(3) .
Ag7 O14 2.25(3) .
Ag7 S4 2.354(14) .
Ag7 N4 2.61(2) .
Ag7 S3 2.889(17) .
Ag7 Ag9B 3.26(7) .
Ag7A S3 2.337(10) .
Ag7A S5 2.424(10) 7_565
Ag7B S5 2.383(14) 7_565
Ag7B S3 2.52(2) .
Ag7B Ag9B 3.09(5) .
Ag7B Ag6 3.20(2) 7_565
Ag8A S4 2.319(8) .
Ag8A S2 2.418(8) .
Ag8A O1 2.55(2) 7_565
Ag8A Ag10 3.181(18) .
Ag8B S2 2.449(7) .
Ag8B O4 2.53(3) .
Ag8B S4 2.54(2) .
Ag9A S1 2.340(11) 7_565
Ag9A S3 2.443(8) .
Ag9A Ag10 2.971(9) .
Ag9B S3 2.376(17) .
Ag9B S1 2.62(4) 7_565
Ag10 O14 2.322(18) .
Ag10 S3 2.499(5) .
Ag10 S4 2.500(4) .
C1 O2 1.20(2) 7_565
C1 O2 1.20(2) .
C1 O3 1.213(18) .
C1 O3 1.213(18) 7_565
C1 O1 1.233(19) 7_565
C1 O1 1.233(19) .
C2 C4 1.57(4) .
C2 C3 1.59(3) .
C2 C5 1.60(3) .
C2 S5 1.887(14) .
C3 H3A 0.9600 .
C3 H3B 0.9600 .
C3 H3C 0.9600 .
C4 H4A 0.9600 .
C4 H4B 0.9600 .
C4 H4C 0.9600 .
C5 H5A 0.9600 .
C5 H5B 0.9600 .
C5 H5C 0.9600 .
C6 C7 1.52(3) .
C6 C8 1.56(3) .
C6 C9 1.56(3) .
C6 S1 1.848(16) .
C7 H7A 0.9600 .
C7 H7B 0.9600 .
C7 H7C 0.9600 .
C8 H8A 0.9600 .
C8 H8B 0.9604 .
C8 H8C 0.9602 .
C9 H9A 0.9600 .
C9 H9B 0.9600 .
C9 H9C 0.9600 .
C10 C12 1.37(2) .
C10 C13 1.50(2) .
C10 C11 1.58(3) .
C10 S4 1.861(12) .
C11 H11A 0.9600 .
C11 H11B 0.9600 .
C11 H11C 0.9600 .
C12 H12A 0.9600 .
C12 H12B 0.9600 .
C12 H12C 0.9600 .
C13 H13A 0.9600 .
C13 H13B 0.9600 .
C13 H13C 0.9600 .
C14 C17 1.52(2) .
C14 C16 1.53(2) .
C14 C15 1.54(2) .
C14 S2 1.867(12) .
C15 H15A 0.9600 .
C15 H15B 0.9600 .
C15 H15C 0.9600 .
C16 H16A 0.9600 .
C16 H16B 0.9600 .
C16 H16C 0.9600 .
C17 H17A 0.9600 .
C17 H17B 0.9600 .
C17 H17C 0.9600 .
C18 C20 1.43(3) .
C18 C21 1.53(3) .
C18 C19 1.54(2) .
C18 S3 1.856(13) .
C19 H19A 0.9600 .
C19 H19B 0.9600 .
C19 H19C 0.9600 .
C20 H20A 0.9600 .
C20 H20B 0.9600 .
C20 H20C 0.9600 .
C21 H21A 0.9593 .
C21 H21B 0.9606 .
C21 H21C 0.9600 .
C22 O16 1.22(2) .
C22 N5 1.31(3) .
C22 C23 1.42(3) .
C23 H23A 0.9600 .
C23 H23B 0.9600 .
C23 H23C 0.9600 .
C24 N5 1.42(3) .
C24 H24A 0.9601 .
C24 H24B 0.9601 .
C24 H24C 0.9604 .
C25 N5 1.50(4) .
C25 H25A 0.9595 .
C25 H25B 0.9594 .
C25 H25C 0.9597 .
C26 O17 1.10(3) .
C26 C27 1.450(7) .
C26 N6 1.495(13) .
C27 Ag1 2.20(2) 7_565
C27 H27A 0.9700 .
C27 H27B 0.9700 .
C28 N6 1.502(13) .
C28 H28A 0.9600 .
C28 H28B 0.9600 .
C28 H28C 0.9600 .
C29 N6 1.503(9) .
C29 H29A 0.9600 .
C29 H29B 0.9600 .
C29 H29C 0.9600 .
N1 O8 1.268(17) .
N1 O9 1.269(17) .
N1 O7 1.270(17) .
N2 O11 1.196(17) .
N2 O10 1.245(18) .
N2 O12 1.276(18) .
N3 O4 1.254(11) .
N3 O6 1.255(12) .
N3 O5 1.263(12) .
N4 O13 1.13(2) .
N4 O15 1.23(2) .
N4 O14 1.43(3) .
O1 O2 1.21(3) 7_565
O1 O3 1.25(3) 7_565
O1 Ag8A 2.55(2) 7_565
O2 O3 1.18(3) 7_565
O2 O1 1.21(3) 7_565
O3 O2 1.18(3) 7_565
O3 O1 1.25(3) 7_565
S1 Ag9A 2.340(11) 7_565
S1 Ag5 2.440(4) 7_565
S1 Ag9B 2.62(4) 7_565
S5 Ag7B 2.383(14) 7_565
S5 Ag7A 2.424(10) 7_565
S5 Ag3 2.529(3) 7_565
S5 Ag1 2.615(4) 7_565

loop_
_geom_torsion_atom_site_label_1
_geom_torsion_atom_site_label_2
_geom_torsion_atom_site_label_3
_geom_torsion_atom_site_label_4
_geom_torsion
_geom_torsion_site_symmetry_1
_geom_torsion_site_symmetry_4
O17 C26 C27 Ag1 -36(5) . 7_565
N6 C26 C27 Ag1 158(2) . 7_565
O16 C22 N5 C24 178(3) . .
C23 C22 N5 C24 10(5) . .
O16 C22 N5 C25 -3(4) . .
C23 C22 N5 C25 -171(3) . .
O17 C26 N6 C28 -167(6) . .
C27 C26 N6 C28 -9(6) . .
O17 C26 N6 C29 12(9) . .
C27 C26 N6 C29 170(3) . .
O2 C1 O1 O2 180.001(6) . 7_565
O3 C1 O1 O2 0(2) . 7_565
O3 C1 O1 O2 180(2) 7_565 7_565
O2 C1 O1 O3 -180(2) 7_565 7_565
O2 C1 O1 O3 0(2) . 7_565
O3 C1 O1 O3 180.001(5) . 7_565
O2 C1 O1 Ag8A -102(2) 7_565 7_565
O2 C1 O1 Ag8A 78(2) . 7_565
O3 C1 O1 Ag8A -102(2) . 7_565
O3 C1 O1 Ag8A 78(2) 7_565 7_565
O3 C1 O2 O3 179.999(6) . 7_565
O1 C1 O2 O3 180(2) 7_565 7_565
O1 C1 O2 O3 0(2) . 7_565
O3 C1 O2 O1 0(2) . 7_565
O3 C1 O2 O1 -180(2) 7_565 7_565
O1 C1 O2 O1 179.998(4) . 7_565
O3 C1 O2 Ag6 -105(2) . .
O3 C1 O2 Ag6 75(2) 7_565 .
O1 C1 O2 Ag6 -105(3) 7_565 .
O1 C1 O2 Ag6 75(3) . .
O2 C1 O3 O2 179.999(6) . 7_565
O1 C1 O3 O2 -180(2) 7_565 7_565
O1 C1 O3 O2 0(2) . 7_565
O2 C1 O3 O1 180(2) 7_565 7_565
O2 C1 O3 O1 0(2) . 7_565
O1 C1 O3 O1 180.002(4) . 7_565
O6 N3 O4 Ag8B -9(2) . .
O5 N3 O4 Ag8B -164.7(18) . .
O9 N1 O8 Ag3 175(3) . .
O7 N1 O8 Ag3 18(4) . .
O11 N2 O10 Ag3 175.5(11) . .
O12 N2 O10 Ag3 -8.8(17) . .
O11 N2 O12 Ag4 -120.5(15) . .
O10 N2 O12 Ag4 64(2) . .
O15 N4 O13 Ag7 -170.4(17) . .
O14 N4 O13 Ag7 16(2) . .
O13 N4 O14 Ag7 -15(2) . .
O15 N4 O14 Ag7 170.3(15) . .
O13 N4 O14 Ag10 -9(2) . .
O15 N4 O14 Ag10 177.0(14) . .
Ag7 N4 O14 Ag10 6.7(5) . .
N5 C22 O16 Ag4 176.6(16) . .
C23 C22 O16 Ag4 -16(3) . .
C27 C26 O17 Ag5 41(5) . .
N6 C26 O17 Ag5 -163(5) . .
C7 C6 S1 Ag9A 63.1(17) . 7_565
C8 C6 S1 Ag9A -52.9(16) . 7_565
C9 C6 S1 Ag9A -166.4(14) . 7_565
C7 C6 S1 Ag2 170.9(14) . .
C8 C6 S1 Ag2 55.0(15) . .
C9 C6 S1 Ag2 -58.5(16) . .
C7 C6 S1 Ag5 -29.9(17) . 7_565
C8 C6 S1 Ag5 -145.8(13) . 7_565
C9 C6 S1 Ag5 100.7(15) . 7_565
C7 C6 S1 Ag1 -104.7(15) . .
C8 C6 S1 Ag1 139.4(13) . .
C9 C6 S1 Ag1 25.9(16) . .
C7 C6 S1 Ag9B 73(2) . 7_565
C8 C6 S1 Ag9B -43(2) . 7_565
C9 C6 S1 Ag9B -156.7(19) . 7_565
C17 C14 S2 Ag2 -10.8(12) . .
C16 C14 S2 Ag2 109.0(11) . .
C15 C14 S2 Ag2 -129.7(12) . .
C17 C14 S2 Ag8A 90.5(12) . .
C16 C14 S2 Ag8A -149.7(11) . .
C15 C14 S2 Ag8A -28.4(14) . .
C17 C14 S2 Ag8B 77.7(14) . .
C16 C14 S2 Ag8B -162.5(13) . .
C15 C14 S2 Ag8B -41.2(15) . .
C17 C14 S2 Ag4 174.2(10) . .
C16 C14 S2 Ag4 -65.9(11) . .
C15 C14 S2 Ag4 55.3(13) . .
C17 C14 S2 Ag3 -91.4(12) . .
C16 C14 S2 Ag3 28.5(12) . .
C15 C14 S2 Ag3 149.7(11) . .
C20 C18 S3 Ag7A -2.7(14) . .
C21 C18 S3 Ag7A -117.1(13) . .
C19 C18 S3 Ag7A 120.9(11) . .
C20 C18 S3 Ag9B -97(2) . .
C21 C18 S3 Ag9B 149(2) . .
C19 C18 S3 Ag9B 27(2) . .
C20 C18 S3 Ag9A -108.9(13) . .
C21 C18 S3 Ag9A 136.7(13) . .
C19 C18 S3 Ag9A 14.7(14) . .
C20 C18 S3 Ag10 169.1(12) . .
C21 C18 S3 Ag10 54.7(14) . .
C19 C18 S3 Ag10 -67.2(13) . .
C20 C18 S3 Ag7B -13.3(18) . .
C21 C18 S3 Ag7B -127.8(17) . .
C19 C18 S3 Ag7B 110.3(16) . .
C20 C18 S3 Ag4 80.2(14) . .
C21 C18 S3 Ag4 -34.2(15) . .
C19 C18 S3 Ag4 -156.1(10) . .
C20 C18 S3 Ag7 -179.2(14) . .
C21 C18 S3 Ag7 66.4(16) . .
C19 C18 S3 Ag7 -55.6(15) . .
C12 C10 S4 Ag8A 176.3(15) . .
C13 C10 S4 Ag8A 54.8(15) . .
C11 C10 S4 Ag8A -61.0(15) . .
C12 C10 S4 Ag7 68.3(18) . .
C13 C10 S4 Ag7 -53.2(17) . .
C11 C10 S4 Ag7 -169.0(16) . .
C12 C10 S4 Ag6 -72.6(15) . .
C13 C10 S4 Ag6 165.9(12) . .
C11 C10 S4 Ag6 50.1(15) . .
C12 C10 S4 Ag10 84.3(15) . .
C13 C10 S4 Ag10 -37.2(15) . .
C11 C10 S4 Ag10 -153.0(13) . .
C12 C10 S4 Ag8B -171.8(16) . .
C13 C10 S4 Ag8B 66.7(15) . .
C11 C10 S4 Ag8B -49.1(16) . .
C12 C10 S4 Ag5 3.3(15) . .
C13 C10 S4 Ag5 -118.2(13) . .
C11 C10 S4 Ag5 125.9(13) . .
C4 C2 S5 Ag6 65.6(15) . .
C3 C2 S5 Ag6 -171.1(14) . .
C5 C2 S5 Ag6 -56.8(16) . .
C4 C2 S5 Ag7B 156.5(18) . 7_565
C3 C2 S5 Ag7B -80(2) . 7_565
C5 C2 S5 Ag7B 34(2) . 7_565
C4 C2 S5 Ag7A 168.0(13) . 7_565
C3 C2 S5 Ag7A -68.6(17) . 7_565
C5 C2 S5 Ag7A 45.7(16) . 7_565
C4 C2 S5 Ag3 -103.3(14) . 7_565
C3 C2 S5 Ag3 20.1(19) . 7_565
C5 C2 S5 Ag3 134.4(12) . 7_565
C4 C2 S5 Ag1 -14.4(15) . 7_565
C3 C2 S5 Ag1 108.9(16) . 7_565
C5 C2 S5 Ag1 -136.8(13) . 7_565

loop_
_platon_squeeze_void_nr
_platon_squeeze_void_average_x
_platon_squeeze_void_average_y
_platon_squeeze_void_average_z
_platon_squeeze_void_volume
_platon_squeeze_void_count_electrons
_platon_squeeze_void_content
1 0.250 0.177 0.500 321 111 ' '
2 0.750 -0.177 0.500 320 111 ' '
3 0.250 0.323 0.000 320 111 ' '
4 0.750 0.677 0.000 321 111 ' '
